data_4330319
loop_
_publ_author_name
'Feng Guo'
'Fei Wang'
'Hui Yang'
'Xiuling Zhang'
'Jian Zhang'

_publ_section_title
;
 Tuning Structural Topologies of Three Photoluminescent Metal-Organic
 Frameworks via Isomeric Biphenyldicarboxylates
;
_journal_name_full 'Inorganic Chemistry'
_journal_page_first 9677
_journal_page_last 9682
_journal_paper_doi 10.1021/ic3008969
_journal_volume 51
_journal_year 2012
_chemical_formula_sum 'C52 H52 Cd2 N8 O8'
_chemical_formula_weight 1141.82
_chemical_name_systematic
; 
 ? 
;
_space_group_IT_number 14
_symmetry_cell_setting monoclinic
_symmetry_space_group_name_Hall '-P 2ybc'
_symmetry_space_group_name_H-M 'P 1 21/c 1'
_atom_sites_solution_hydrogens geom
_atom_sites_solution_primary direct
_atom_sites_solution_secondary difmap
_audit_creation_method SHELXL-97
_cell_angle_alpha 90.00
_cell_angle_beta 94.319(4)
_cell_angle_gamma 90.00
_cell_formula_units_Z 4
_cell_length_a 19.344(5)
_cell_length_b 16.594(5)
_cell_length_c 15.392(4)
_cell_measurement_temperature 296(2)
_cell_volume 4927(2)
_computing_cell_refinement SMART
_computing_data_collection SMART(Bruker,1998)
_computing_data_reduction SAINT(Bruker,1998)
_computing_molecular_graphics 'SHELXL (Bruker,1998)'
_computing_publication_material SHELXL
_computing_structure_refinement 'SHELXL-97 (Sheldrick, 1997)'
_computing_structure_solution 'SHELXS-97 (Sheldrick, 1990)'
_diffrn_ambient_temperature 296(2)
_diffrn_measured_fraction_theta_full 0.993
_diffrn_measured_fraction_theta_max 0.993
_diffrn_measurement_device_type 'Bruker APEX2 CCD area-detector diffractometer'
_diffrn_measurement_method 'w scans'
_diffrn_radiation_monochromator graphite
_diffrn_radiation_source 'fine-focus sealed tube'
_diffrn_radiation_type MoK\a
_diffrn_radiation_wavelength 0.71073
_diffrn_reflns_av_R_equivalents 0.0635
_diffrn_reflns_av_sigmaI/netI 0.0864
_diffrn_reflns_limit_h_max 24
_diffrn_reflns_limit_h_min -24
_diffrn_reflns_limit_k_max 21
_diffrn_reflns_limit_k_min -20
_diffrn_reflns_limit_l_max 16
_diffrn_reflns_limit_l_min -19
_diffrn_reflns_number 28852
_diffrn_reflns_theta_full 26.75
_diffrn_reflns_theta_max 26.75
_diffrn_reflns_theta_min 1.62
_exptl_absorpt_coefficient_mu 0.926
_exptl_absorpt_correction_T_max 0.9448
_exptl_absorpt_correction_T_min 0.8217
_exptl_absorpt_correction_type multi-scan
_exptl_crystal_colour colorless
_exptl_crystal_density_diffrn 1.539
_exptl_crystal_description block
_exptl_crystal_F_000 2320
_exptl_crystal_size_max 0.25
_exptl_crystal_size_mid 0.22
_exptl_crystal_size_min 0.18
_refine_diff_density_max 0.614
_refine_diff_density_min -0.705
_refine_diff_density_rms 0.089
_refine_ls_extinction_method none
_refine_ls_goodness_of_fit_ref 1.078
_refine_ls_hydrogen_treatment constr
_refine_ls_matrix_type full
_refine_ls_number_parameters 682
_refine_ls_number_reflns 10427
_refine_ls_number_restraints 458
_refine_ls_restrained_S_all 1.172
_refine_ls_R_factor_all 0.1128
_refine_ls_R_factor_gt 0.0504
_refine_ls_shift/su_max 0.001
_refine_ls_shift/su_mean 0.000
_refine_ls_structure_factor_coef Fsqd
_refine_ls_weighting_details 'calc w=1/[\s^2^(Fo^2^)+(0.0280P)^2^+1.8000P] where P=(Fo^2^+2Fc^2^)/3'
_refine_ls_weighting_scheme calc
_refine_ls_wR_factor_gt 0.0891
_refine_ls_wR_factor_ref 0.1050
_reflns_number_gt 5792
_reflns_number_total 10427
_reflns_threshold_expression >2sigma(I)
_cod_data_source_file ic3008969_si_001_3.cif
_cod_data_source_block 3
_cod_database_code 4330319

loop_
_symmetry_equiv_pos_as_xyz
'x, y, z'
'-x, y+1/2, -z+1/2'
'-x, -y, -z'
'x, -y-1/2, z-1/2'

loop_
_atom_site_label
_atom_site_type_symbol
_atom_site_fract_x
_atom_site_fract_y
_atom_site_fract_z
_atom_site_U_iso_or_equiv
_atom_site_adp_type
_atom_site_occupancy
_atom_site_symmetry_multiplicity
_atom_site_calc_flag
_atom_site_refinement_flags
_atom_site_disorder_group
Cd1 Cd 0.01773(2) 0.65826(2) 0.74681(3) 0.04548(13) Uani 1 1 d . .
Cd2 Cd 0.47130(2) 0.05357(2) 0.27652(3) 0.04688(13) Uani 1 1 d . .
O1 O 0.0285(3) 0.5638(3) 0.6297(3) 0.0948(17) Uani 1 1 d U .
O2 O 0.1154(2) 0.5811(3) 0.7235(4) 0.0976(18) Uani 1 1 d U .
O3 O 0.3724(2) 0.1793(3) 0.2281(3) 0.0828(15) Uani 1 1 d U .
O4 O 0.4403(2) 0.1614(2) 0.3473(3) 0.0718(13) Uani 1 1 d U .
O5 O -0.0202(2) 0.5518(3) 0.8385(3) 0.0732(13) Uani 1 1 d U .
O6 O -0.0976(2) 0.6269(3) 0.7695(3) 0.0764(13) Uani 1 1 d U .
O7 O -0.4609(2) 0.0897(3) 0.7586(3) 0.0828(15) Uani 1 1 d U .
O8 O -0.3730(2) 0.0218(3) 0.7201(3) 0.0770(14) Uani 1 1 d U .
N1 N -0.0194(2) 0.7512(3) 0.6474(3) 0.0499(12) Uani 1 1 d . .
N2 N -0.0713(2) 0.8525(3) 0.5784(4) 0.0620(14) Uani 1 1 d . .
N3 N -0.3642(3) 0.9918(4) 0.4822(4) 0.0711(16) Uani 1 1 d . .
N4 N -0.4456(2) 1.0333(3) 0.3857(4) 0.0626(14) Uani 1 1 d . .
N5 N 0.5177(2) 0.0862(3) 0.1534(3) 0.0571(13) Uani 1 1 d . .
N6 N 0.5780(3) 0.0927(4) 0.0392(4) 0.0705(16) Uani 1 1 d . .
N7 N 0.8452(3) 0.2049(3) 0.0619(4) 0.0827(19) Uani 1 1 d D .
C1 C 0.0888(4) 0.5487(4) 0.6577(5) 0.0584(17) Uani 1 1 d . .
C2 C 0.1301(3) 0.4884(3) 0.6091(4) 0.0467(14) Uani 1 1 d . .
C3 C 0.1047(3) 0.4562(3) 0.5302(4) 0.0581(17) Uani 1 1 d . .
H3A H 0.0599 0.4687 0.5081 0.070 Uiso 1 1 calc R .
C4 C 0.1448(3) 0.4061(3) 0.4843(4) 0.0562(16) Uani 1 1 d . .
H4B H 0.1263 0.3852 0.4315 0.067 Uiso 1 1 calc R .
C5 C 0.2118(3) 0.3853(3) 0.5138(4) 0.0443(14) Uani 1 1 d . .
C6 C 0.2358(3) 0.4147(4) 0.5952(4) 0.0619(18) Uani 1 1 d . .
H6A H 0.2796 0.3999 0.6189 0.074 Uiso 1 1 calc R .
C7 C 0.1953(3) 0.4658(4) 0.6414(4) 0.0606(17) Uani 1 1 d . .
H7A H 0.2127 0.4851 0.6954 0.073 Uiso 1 1 calc R .
C8 C 0.2567(3) 0.3364(3) 0.4601(4) 0.0439(14) Uani 1 1 d . .
C9 C 0.2386(3) 0.3181(3) 0.3737(4) 0.0524(15) Uani 1 1 d . .
H9A H 0.1963 0.3361 0.3484 0.063 Uiso 1 1 calc R .
C10 C 0.2812(3) 0.2738(3) 0.3236(4) 0.0530(15) Uani 1 1 d . .
H10A H 0.2668 0.2626 0.2659 0.064 Uiso 1 1 calc R .
C11 C 0.3445(3) 0.2461(3) 0.3575(4) 0.0455(14) Uani 1 1 d . .
C12 C 0.3635(3) 0.2637(3) 0.4441(4) 0.0574(17) Uani 1 1 d . .
H12A H 0.4061 0.2457 0.4686 0.069 Uiso 1 1 calc R .
C13 C 0.3211(3) 0.3070(3) 0.4948(4) 0.0547(16) Uani 1 1 d . .
H13A H 0.3353 0.3171 0.5528 0.066 Uiso 1 1 calc R .
C14 C 0.3885(3) 0.1925(3) 0.3049(5) 0.0519(16) Uani 1 1 d . .
C15 C -0.0804(3) 0.5641(4) 0.8089(4) 0.0427(14) Uani 1 1 d . .
C16 C -0.1329(3) 0.4979(3) 0.8122(4) 0.0479(15) Uani 1 1 d . .
C17 C -0.1996(3) 0.5075(3) 0.7763(4) 0.0587(17) Uani 1 1 d . .
H17A H -0.2146 0.5581 0.7569 0.070 Uiso 1 1 calc R .
C18 C -0.2449(3) 0.4429(4) 0.7684(4) 0.0595(17) Uani 1 1 d . .
H18A H -0.2896 0.4507 0.7432 0.071 Uiso 1 1 calc R .
C19 C -0.2247(3) 0.3662(3) 0.7978(4) 0.0449(14) Uani 1 1 d . .
C20 C -0.1586(3) 0.3584(3) 0.8378(4) 0.0513(15) Uani 1 1 d . .
H20A H -0.1444 0.3086 0.8603 0.062 Uiso 1 1 calc R .
C21 C -0.1131(3) 0.4226(4) 0.8454(4) 0.0530(16) Uani 1 1 d . .
H21A H -0.0690 0.4155 0.8728 0.064 Uiso 1 1 calc R .
C22A C -0.2710(3) 0.2956(3) 0.7833(4) 0.0470(15) Uani 1 1 d . .
C23 C -0.3420(3) 0.3003(3) 0.7886(4) 0.0573(17) Uani 1 1 d . .
H23A H -0.3621 0.3493 0.8016 0.069 Uiso 1 1 calc R .
C24 C -0.3834(3) 0.2326(4) 0.7748(4) 0.0595(17) Uani 1 1 d . .
H24A H -0.4308 0.2364 0.7806 0.071 Uiso 1 1 calc R .
C25 C -0.3555(3) 0.1603(4) 0.7526(4) 0.0533(15) Uani 1 1 d . .
C26 C -0.2846(3) 0.1556(4) 0.7444(4) 0.0604(17) Uani 1 1 d . .
H26A H -0.2650 0.1071 0.7283 0.073 Uiso 1 1 calc R .
C27 C -0.2431(3) 0.2228(4) 0.7600(4) 0.0616(18) Uani 1 1 d . .
H27A H -0.1956 0.2188 0.7547 0.074 Uiso 1 1 calc R .
C28 C -0.3994(3) 0.0846(4) 0.7444(4) 0.0522(16) Uani 1 1 d . .
C29 C -0.0005(3) 0.7535(4) 0.5633(4) 0.0578(16) Uani 1 1 d . .
H29A H 0.0298 0.7175 0.5395 0.069 Uiso 1 1 calc R .
C30 C -0.0320(3) 0.8154(4) 0.5203(5) 0.074(2) Uani 1 1 d . .
H30A H -0.0278 0.8301 0.4626 0.088 Uiso 1 1 calc R .
C31 C -0.0634(3) 0.8114(4) 0.6539(4) 0.0525(15) Uani 1 1 d . .
C32 C -0.1165(3) 0.9226(4) 0.5604(5) 0.074(2) Uani 1 1 d . .
H32A H -0.1018 0.9511 0.5099 0.089 Uiso 1 1 calc R .
H32B H -0.1123 0.9591 0.6097 0.089 Uiso 1 1 calc R .
C33 C -0.1899(3) 0.8976(4) 0.5437(6) 0.104(3) Uani 1 1 d . .
H33A H -0.2048 0.8717 0.5956 0.125 Uiso 1 1 calc R .
H33B H -0.1930 0.8581 0.4972 0.125 Uiso 1 1 calc R .
C34 C -0.2392(3) 0.9664(4) 0.5189(5) 0.080(2) Uani 1 1 d . .
H34A H -0.2271 1.0128 0.5553 0.096 Uiso 1 1 calc R .
H34B H -0.2345 0.9815 0.4588 0.096 Uiso 1 1 calc R .
C35 C -0.3122(3) 0.9426(4) 0.5299(5) 0.090(2) Uani 1 1 d . .
H35A H -0.3185 0.8871 0.5113 0.108 Uiso 1 1 calc R .
H35B H -0.3199 0.9450 0.5913 0.108 Uiso 1 1 calc R .
C36 C -0.3852(4) 1.0672(5) 0.5078(5) 0.090(2) Uani 1 1 d . .
H36A H -0.3675 1.0952 0.5569 0.108 Uiso 1 1 calc R .
C37 C -0.4339(3) 1.0921(4) 0.4514(5) 0.075(2) Uani 1 1 d . .
H37A H -0.4574 1.1409 0.4540 0.090 Uiso 1 1 calc R .
C38 C -0.4023(3) 0.9758(4) 0.4093(5) 0.070(2) Uani 1 1 d . .
C39 C -0.0994(3) 0.8311(4) 0.7329(4) 0.078(2) Uani 1 1 d . .
H39A H -0.0831 0.7961 0.7797 0.118 Uiso 1 1 calc R .
H39B H -0.1484 0.8240 0.7209 0.118 Uiso 1 1 calc R .
H39C H -0.0900 0.8861 0.7493 0.118 Uiso 1 1 calc R .
C40 C -0.3945(4) 0.8998(4) 0.3606(6) 0.121(3) Uani 1 1 d . .
H40A H -0.4089 0.9082 0.3002 0.182 Uiso 1 1 calc R .
H40B H -0.4228 0.8587 0.3839 0.182 Uiso 1 1 calc R .
H40C H -0.3468 0.8832 0.3661 0.182 Uiso 1 1 calc R .
C41 C 0.5077(3) 0.1626(5) 0.1141(5) 0.082(2) Uani 1 1 d . .
H41A H 0.4805 0.2041 0.1335 0.099 Uiso 1 1 calc R .
C42 C 0.5441(4) 0.1645(6) 0.0447(6) 0.100(3) Uani 1 1 d . .
H42A H 0.5462 0.2074 0.0062 0.120 Uiso 1 1 calc R .
C43 C 0.5594(3) 0.0471(5) 0.1065(5) 0.0688(19) Uani 1 1 d . .
C44 C 0.6191(4) 0.0698(5) -0.0309(5) 0.111(2) Uani 1 1 d DU .
H44A H 0.6232 0.0116 -0.0307 0.133 Uiso 1 1 calc R .
H44B H 0.5940 0.0850 -0.0854 0.133 Uiso 1 1 calc R .
C45 C 0.6848(4) 0.1021(6) -0.0297(6) 0.136(3) Uani 1 1 d DU .
H45A H 0.7124 0.0556 -0.0431 0.163 Uiso 1 1 calc R .
H45B H 0.6820 0.1342 -0.0825 0.163 Uiso 1 1 calc R .
C46 C 0.7296(3) 0.1452(5) 0.0237(5) 0.0976(18) Uani 1 1 d DU .
H46A H 0.7351 0.1155 0.0781 0.117 Uiso 1 1 calc R .
H46B H 0.7060 0.1949 0.0363 0.117 Uiso 1 1 calc R .
C47 C 0.7959(3) 0.1669(4) 0.0038(5) 0.0914(16) Uani 1 1 d DU .
H47A H 0.7900 0.2017 -0.0469 0.110 Uiso 1 1 calc R .
H47B H 0.8176 0.1180 -0.0153 0.110 Uiso 1 1 calc R .
N8A N 0.9312(5) 0.2503(7) 0.1629(7) 0.067(2) Uani 0.559(7) 1 d PDU 1
C48A C 0.8910(5) 0.1368(8) 0.1066(8) 0.076(2) Uani 0.559(7) 1 d PDU 1
H48A H 0.8849 0.0827 0.0925 0.092 Uiso 0.559(7) 1 calc PR 1
C49A C 0.9385(8) 0.1618(8) 0.1653(10) 0.071(2) Uani 0.559(7) 1 d PDU 1
H49A H 0.9696 0.1310 0.2003 0.085 Uiso 0.559(7) 1 calc PR 1
C50A C 0.8764(6) 0.2632(10) 0.0986(8) 0.070(2) Uani 0.559(7) 1 d PDU 1
C52A C 0.8518(8) 0.3425(11) 0.0822(14) 0.068(3) Uani 0.559(7) 1 d PU 1
H52D H 0.8036 0.3407 0.0622 0.102 Uiso 0.559(7) 1 calc PR 1
H52E H 0.8777 0.3670 0.0385 0.102 Uiso 0.559(7) 1 calc PR 1
H52F H 0.8574 0.3735 0.1349 0.102 Uiso 0.559(7) 1 calc PR 1
N8B N 0.9120(7) 0.2865(8) 0.1409(10) 0.066(2) Uani 0.441(7) 1 d PDU 2
C48B C 0.8243(8) 0.2962(6) 0.0555(11) 0.077(2) Uani 0.441(7) 1 d PDU 2
H48C H 0.7824 0.3128 0.0275 0.093 Uiso 0.441(7) 1 calc PR 2
C49B C 0.8683(11) 0.3469(16) 0.0910(18) 0.074(2) Uani 0.441(7) 1 d PDU 2
H49B H 0.8716 0.4026 0.0869 0.088 Uiso 0.441(7) 1 calc PR 2
C50B C 0.8895(9) 0.2083(11) 0.1112(12) 0.075(2) Uani 0.441(7) 1 d PDU 2
C52B C 0.9280(10) 0.1405(11) 0.1364(11) 0.068(3) Uani 0.441(7) 1 d PU 2
H52A H 0.9314 0.1057 0.0870 0.102 Uiso 0.441(7) 1 calc PR 2
H52B H 0.9057 0.1124 0.1810 0.102 Uiso 0.441(7) 1 calc PR 2
H52C H 0.9737 0.1567 0.1585 0.102 Uiso 0.441(7) 1 calc PR 2
C51 C 0.5827(4) -0.0350(5) 0.1209(5) 0.107(3) Uani 1 1 d U .
H51A H 0.5559 -0.0601 0.1635 0.161 Uiso 1 1 calc R .
H51B H 0.6308 -0.0350 0.1415 0.161 Uiso 1 1 calc R .
H51C H 0.5769 -0.0645 0.0672 0.161 Uiso 1 1 calc R .

loop_
_atom_site_aniso_label
_atom_site_aniso_U_11
_atom_site_aniso_U_22
_atom_site_aniso_U_33
_atom_site_aniso_U_23
_atom_site_aniso_U_13
_atom_site_aniso_U_12
Cd1 0.0409(2) 0.0447(3) 0.0511(3) -0.0033(2) 0.0057(2) -0.0025(2)
Cd2 0.0434(2) 0.0420(2) 0.0555(3) -0.0058(2) 0.0052(2) -0.0023(2)
O1 0.107(4) 0.103(4) 0.073(3) -0.026(3) -0.007(3) 0.063(3)
O2 0.064(3) 0.125(4) 0.106(4) -0.069(3) 0.020(3) -0.006(3)
O3 0.062(3) 0.117(4) 0.070(3) -0.031(3) 0.011(3) 0.016(3)
O4 0.060(3) 0.063(3) 0.091(3) -0.025(2) -0.006(3) 0.024(2)
O5 0.061(3) 0.077(3) 0.081(3) 0.010(2) -0.002(3) -0.018(2)
O6 0.064(3) 0.057(3) 0.109(4) 0.007(3) 0.009(3) -0.015(2)
O7 0.062(3) 0.066(3) 0.122(4) -0.014(3) 0.019(3) -0.023(2)
O8 0.073(3) 0.054(3) 0.106(4) -0.014(3) 0.021(3) -0.017(2)
N1 0.046(3) 0.045(3) 0.059(3) -0.003(2) 0.008(3) 0.008(2)
N2 0.057(3) 0.052(3) 0.077(4) 0.017(3) 0.007(3) 0.012(3)
N3 0.052(3) 0.079(4) 0.080(4) 0.033(4) -0.007(3) -0.004(3)
N4 0.049(3) 0.059(4) 0.078(4) 0.012(3) -0.005(3) 0.002(3)
N5 0.051(3) 0.065(4) 0.056(3) -0.002(3) 0.008(3) -0.002(3)
N6 0.056(4) 0.104(5) 0.053(4) -0.010(3) 0.018(3) -0.010(3)
N7 0.089(4) 0.096(5) 0.064(4) -0.027(3) 0.010(4) -0.042(4)
C1 0.064(4) 0.052(4) 0.062(5) -0.005(3) 0.023(4) -0.007(4)
C2 0.050(4) 0.037(3) 0.055(4) 0.002(3) 0.013(3) 0.002(3)
C3 0.052(4) 0.056(4) 0.065(4) -0.008(3) -0.001(3) 0.018(3)
C4 0.058(4) 0.050(4) 0.059(4) -0.015(3) -0.006(4) 0.009(3)
C5 0.046(3) 0.037(3) 0.050(4) -0.004(3) 0.002(3) 0.000(3)
C6 0.046(4) 0.081(5) 0.059(4) -0.009(4) 0.007(3) 0.006(3)
C7 0.059(4) 0.072(5) 0.051(4) -0.019(3) 0.008(3) -0.006(3)
C8 0.043(3) 0.036(3) 0.052(4) -0.003(3) -0.001(3) 0.000(3)
C9 0.045(3) 0.065(4) 0.047(4) 0.006(3) 0.002(3) 0.017(3)
C10 0.053(4) 0.056(4) 0.050(4) 0.003(3) 0.008(3) 0.009(3)
C11 0.043(3) 0.034(3) 0.059(4) -0.002(3) 0.000(3) 0.000(3)
C12 0.045(3) 0.051(4) 0.074(5) -0.010(3) -0.013(3) 0.011(3)
C13 0.051(4) 0.053(4) 0.058(4) -0.012(3) -0.006(3) 0.004(3)
C14 0.042(4) 0.047(4) 0.067(5) 0.001(3) 0.004(4) -0.005(3)
C15 0.042(3) 0.047(4) 0.040(3) -0.003(3) 0.010(3) -0.012(3)
C16 0.046(4) 0.055(4) 0.043(4) 0.000(3) 0.008(3) -0.004(3)
C17 0.053(4) 0.040(4) 0.081(5) 0.009(3) -0.004(4) -0.004(3)
C18 0.048(4) 0.049(4) 0.080(5) 0.005(3) -0.007(3) -0.003(3)
C19 0.044(3) 0.041(3) 0.050(4) 0.003(3) 0.008(3) -0.002(3)
C20 0.043(3) 0.049(4) 0.063(4) 0.008(3) 0.005(3) -0.003(3)
C21 0.039(3) 0.065(4) 0.055(4) 0.009(3) -0.001(3) -0.004(3)
C22A 0.045(3) 0.041(4) 0.056(4) 0.002(3) 0.012(3) -0.006(3)
C23 0.045(3) 0.047(4) 0.080(5) -0.001(3) 0.010(3) 0.001(3)
C24 0.037(3) 0.051(4) 0.091(5) 0.002(4) 0.008(3) -0.002(3)
C25 0.055(4) 0.048(4) 0.058(4) 0.001(3) 0.007(3) -0.011(3)
C26 0.059(4) 0.049(4) 0.075(5) -0.003(3) 0.021(4) -0.003(3)
C27 0.046(3) 0.046(4) 0.096(5) -0.008(3) 0.025(4) -0.005(3)
C28 0.055(4) 0.053(4) 0.049(4) -0.007(3) 0.003(3) -0.016(3)
C29 0.053(4) 0.064(4) 0.058(4) -0.001(3) 0.017(3) 0.016(3)
C30 0.065(4) 0.096(6) 0.061(5) 0.017(4) 0.017(4) 0.018(4)
C31 0.049(4) 0.051(4) 0.058(4) -0.005(3) 0.006(3) 0.008(3)
C32 0.060(4) 0.057(4) 0.106(6) 0.018(4) 0.008(4) 0.013(3)
C33 0.050(4) 0.087(6) 0.172(9) 0.034(6) -0.021(5) 0.004(4)
C34 0.055(4) 0.071(5) 0.114(6) 0.021(4) -0.003(4) 0.005(4)
C35 0.065(5) 0.094(6) 0.110(6) 0.050(5) -0.006(5) 0.011(4)
C36 0.100(6) 0.093(7) 0.075(6) -0.008(5) -0.010(5) 0.008(5)
C37 0.072(5) 0.070(5) 0.079(5) -0.007(4) -0.015(4) 0.016(4)
C38 0.053(4) 0.060(5) 0.095(6) 0.017(4) 0.005(4) 0.003(4)
C39 0.082(5) 0.080(5) 0.075(5) -0.004(4) 0.018(4) 0.029(4)
C40 0.143(8) 0.064(6) 0.155(9) -0.015(5) -0.007(7) 0.031(5)
C41 0.066(5) 0.106(7) 0.076(5) 0.009(5) 0.015(4) 0.005(4)
C42 0.077(5) 0.129(8) 0.094(7) 0.031(6) 0.014(5) -0.004(5)
C43 0.056(4) 0.077(5) 0.074(5) -0.014(4) 0.012(4) -0.017(4)
C44 0.088(4) 0.155(5) 0.093(5) -0.037(4) 0.033(4) -0.043(4)
C45 0.092(5) 0.200(6) 0.118(5) -0.059(5) 0.018(5) -0.029(5)
C46 0.083(4) 0.128(4) 0.084(4) -0.031(3) 0.023(3) -0.041(3)
C47 0.068(3) 0.121(4) 0.085(3) -0.031(3) 0.005(3) -0.010(3)
N8A 0.054(4) 0.080(4) 0.069(4) -0.016(4) 0.014(3) -0.014(4)
C48A 0.064(4) 0.090(4) 0.076(4) -0.019(4) 0.010(4) -0.012(4)
C49A 0.057(4) 0.088(4) 0.069(5) -0.012(4) 0.006(4) -0.010(4)
C50A 0.057(4) 0.088(4) 0.067(4) -0.016(4) 0.015(4) -0.010(4)
C52A 0.067(7) 0.062(6) 0.074(6) -0.007(5) 0.006(6) -0.020(6)
N8B 0.050(4) 0.086(5) 0.063(4) -0.010(4) 0.009(4) -0.007(4)
C48B 0.062(4) 0.095(4) 0.075(4) -0.013(4) 0.010(4) -0.008(4)
C49B 0.059(5) 0.089(5) 0.072(5) -0.015(4) 0.007(4) -0.012(4)
C50B 0.060(4) 0.093(5) 0.072(4) -0.013(4) 0.014(4) -0.007(4)
C52B 0.058(6) 0.079(6) 0.065(7) 0.016(6) -0.004(6) 0.013(6)
C51 0.111(6) 0.086(6) 0.132(7) -0.020(5) 0.057(6) -0.007(5)

loop_
_atom_type_symbol
_atom_type_description
_atom_type_scat_dispersion_real
_atom_type_scat_dispersion_imag
_atom_type_scat_source
C C 0.0033 0.0016 'International Tables Vol C Tables 4.2.6.8 and 6.1.1.4'
H H 0.0000 0.0000 'International Tables Vol C Tables 4.2.6.8 and 6.1.1.4'
N N 0.0061 0.0033 'International Tables Vol C Tables 4.2.6.8 and 6.1.1.4'
O O 0.0106 0.0060 'International Tables Vol C Tables 4.2.6.8 and 6.1.1.4'
Cd Cd -0.8075 1.2024 'International Tables Vol C Tables 4.2.6.8 and 6.1.1.4'

loop_
_geom_angle_atom_site_label_1
_geom_angle_atom_site_label_2
_geom_angle_atom_site_label_3
_geom_angle
_geom_angle_site_symmetry_1
_geom_angle_site_symmetry_3
N8A Cd1 N1 93.5(3) 3_666 .
N8A Cd1 N8B 19.5(4) 3_666 3_666
N1 Cd1 N8B 112.1(4) . 3_666
N8A Cd1 O2 98.2(3) 3_666 .
N1 Cd1 O2 119.49(19) . .
N8B Cd1 O2 84.0(4) 3_666 .
N8A Cd1 O6 116.0(3) 3_666 .
N1 Cd1 O6 89.71(16) . .
N8B Cd1 O6 119.4(4) 3_666 .
O2 Cd1 O6 133.84(17) . .
N8A Cd1 O5 105.9(3) 3_666 .
N1 Cd1 O5 143.54(15) . .
N8B Cd1 O5 92.3(4) 3_666 .
O2 Cd1 O5 88.51(18) . .
O6 Cd1 O5 54.13(15) . .
N8A Cd1 O1 147.9(3) 3_666 .
N1 Cd1 O1 88.75(16) . .
N8B Cd1 O1 137.7(4) 3_666 .
O2 Cd1 O1 53.96(16) . .
O6 Cd1 O1 95.96(18) . .
O5 Cd1 O1 90.52(17) . .
N8A Cd1 C15 117.6(3) 3_666 .
N1 Cd1 C15 116.21(18) . .
N8B Cd1 C15 110.9(4) 3_666 .
O2 Cd1 C15 109.74(19) . .
O6 Cd1 C15 27.38(14) . .
O5 Cd1 C15 27.33(14) . .
O1 Cd1 C15 89.50(18) . .
N8A Cd1 C1 123.5(3) 3_666 .
N1 Cd1 C1 105.29(19) . .
N8B Cd1 C1 110.6(4) 3_666 .
O2 Cd1 C1 26.78(17) . .
O6 Cd1 C1 116.80(18) . .
O5 Cd1 C1 89.61(17) . .
O1 Cd1 C1 27.18(16) . .
C15 Cd1 C1 100.86(17) . .
O4 Cd2 N5 111.48(19) . .
O4 Cd2 N4 87.63(18) . 1_645
N5 Cd2 N4 111.07(18) . 1_645
O4 Cd2 O8 100.13(16) . 3_556
N5 Cd2 O8 122.93(17) . 3_556
N4 Cd2 O8 116.67(17) 1_645 3_556
O4 Cd2 O7 151.58(16) . 3_556
N5 Cd2 O7 94.60(18) . 3_556
N4 Cd2 O7 93.51(18) 1_645 3_556
O8 Cd2 O7 54.29(15) 3_556 3_556
O4 Cd2 C28 126.47(19) . 3_556
N5 Cd2 C28 110.11(19) . 3_556
N4 Cd2 C28 107.14(19) 1_645 3_556
O8 Cd2 C28 27.10(15) 3_556 3_556
O7 Cd2 C28 27.20(15) 3_556 3_556
C1 O1 Cd1 90.2(4) . .
C1 O2 Cd1 94.2(4) . .
C14 O4 Cd2 108.1(4) . .
C15 O5 Cd1 89.0(3) . .
C15 O6 Cd1 92.1(4) . .
C28 O7 Cd2 87.6(4) . 3_556
C28 O8 Cd2 95.3(4) . 3_556
C31 N1 C29 105.7(5) . .
C31 N1 Cd1 129.9(4) . .
C29 N1 Cd1 124.4(4) . .
C31 N2 C30 107.8(5) . .
C31 N2 C32 126.2(6) . .
C30 N2 C32 125.9(6) . .
C38 N3 C36 105.4(6) . .
C38 N3 C35 129.6(7) . .
C36 N3 C35 124.9(7) . .
C38 N4 C37 104.0(6) . .
C38 N4 Cd2 136.2(5) . 1_465
C37 N4 Cd2 119.7(4) . 1_465
C43 N5 C41 106.4(6) . .
C43 N5 Cd2 131.3(5) . .
C41 N5 Cd2 122.2(5) . .
C43 N6 C42 106.4(6) . .
C43 N6 C44 128.3(7) . .
C42 N6 C44 125.0(7) . .
C50B N7 C50A 47.7(10) . .
C50B N7 C47 156.3(11) . .
C50A N7 C47 156.0(8) . .
C50B N7 C48A 49.3(9) . .
C50A N7 C48A 97.0(9) . .
C47 N7 C48A 107.0(6) . .
C50B N7 C48B 100.2(12) . .
C50A N7 C48B 52.8(7) . .
C47 N7 C48B 103.5(6) . .
C48A N7 C48B 149.3(9) . .
O2 C1 O1 121.7(6) . .
O2 C1 C2 119.6(6) . .
O1 C1 C2 118.7(6) . .
O2 C1 Cd1 59.0(4) . .
O1 C1 Cd1 62.6(3) . .
C2 C1 Cd1 178.6(5) . .
C7 C2 C3 118.0(5) . .
C7 C2 C1 120.4(6) . .
C3 C2 C1 121.6(6) . .
C4 C3 C2 120.7(5) . .
C4 C3 H3A 119.6 . .
C2 C3 H3A 119.6 . .
C3 C4 C5 122.3(6) . .
C3 C4 H4B 118.8 . .
C5 C4 H4B 118.8 . .
C4 C5 C6 116.7(5) . .
C4 C5 C8 121.7(5) . .
C6 C5 C8 121.6(5) . .
C7 C6 C5 120.9(6) . .
C7 C6 H6A 119.5 . .
C5 C6 H6A 119.5 . .
C2 C7 C6 121.3(6) . .
C2 C7 H7A 119.3 . .
C6 C7 H7A 119.3 . .
C9 C8 C13 116.2(5) . .
C9 C8 C5 122.7(5) . .
C13 C8 C5 121.2(5) . .
C10 C9 C8 122.4(5) . .
C10 C9 H9A 118.8 . .
C8 C9 H9A 118.8 . .
C11 C10 C9 121.2(6) . .
C11 C10 H10A 119.4 . .
C9 C10 H10A 119.4 . .
C10 C11 C12 117.4(5) . .
C10 C11 C14 121.1(6) . .
C12 C11 C14 121.3(5) . .
C13 C12 C11 121.9(5) . .
C13 C12 H12A 119.1 . .
C11 C12 H12A 119.1 . .
C12 C13 C8 121.0(6) . .
C12 C13 H13A 119.5 . .
C8 C13 H13A 119.5 . .
O3 C14 O4 124.2(6) . .
O3 C14 C11 120.9(6) . .
O4 C14 C11 114.9(6) . .
O5 C15 O6 122.1(5) . .
O5 C15 C16 119.2(6) . .
O6 C15 C16 118.4(5) . .
O5 C15 Cd1 63.7(3) . .
O6 C15 Cd1 60.5(3) . .
C16 C15 Cd1 159.3(4) . .
C17 C16 C21 118.4(5) . .
C17 C16 C15 121.2(5) . .
C21 C16 C15 120.1(5) . .
C16 C17 C18 120.9(5) . .
C16 C17 H17A 119.6 . .
C18 C17 H17A 119.6 . .
C17 C18 C19 121.3(5) . .
C17 C18 H18A 119.4 . .
C19 C18 H18A 119.4 . .
C20 C19 C18 117.1(5) . .
C20 C19 C22A 121.4(5) . .
C18 C19 C22A 121.5(5) . .
C21 C20 C19 121.8(5) . .
C21 C20 H20A 119.1 . .
C19 C20 H20A 119.1 . .
C20 C21 C16 120.3(5) . .
C20 C21 H21A 119.8 . .
C16 C21 H21A 119.8 . .
C27 C22A C23 118.3(5) . .
C27 C22A C19 119.2(5) . .
C23 C22A C19 122.5(5) . .
C22A C23 C24 120.6(5) . .
C22A C23 H23A 119.7 . .
C24 C23 H23A 119.7 . .
C25 C24 C23 121.0(5) . .
C25 C24 H24A 119.5 . .
C23 C24 H24A 119.5 . .
C24 C25 C26 118.8(5) . .
C24 C25 C28 121.3(5) . .
C26 C25 C28 119.7(6) . .
C27 C26 C25 120.2(6) . .
C27 C26 H26A 119.9 . .
C25 C26 H26A 119.9 . .
C22A C27 C26 121.1(5) . .
C22A C27 H27A 119.4 . .
C26 C27 H27A 119.4 . .
O8 C28 O7 122.8(6) . .
O8 C28 C25 119.0(6) . .
O7 C28 C25 118.2(6) . .
O8 C28 Cd2 57.6(3) . 3_556
O7 C28 Cd2 65.2(3) . 3_556
C25 C28 Cd2 176.4(5) . 3_556
C30 C29 N1 110.0(5) . .
C30 C29 H29A 125.0 . .
N1 C29 H29A 125.0 . .
C29 C30 N2 106.1(6) . .
C29 C30 H30A 127.0 . .
N2 C30 H30A 127.0 . .
N1 C31 N2 110.4(5) . .
N1 C31 C39 125.1(6) . .
N2 C31 C39 124.5(5) . .
N2 C32 C33 111.1(5) . .
N2 C32 H32A 109.4 . .
C33 C32 H32A 109.4 . .
N2 C32 H32B 109.4 . .
C33 C32 H32B 109.4 . .
H32A C32 H32B 108.0 . .
C32 C33 C34 114.1(6) . .
C32 C33 H33A 108.7 . .
C34 C33 H33A 108.7 . .
C32 C33 H33B 108.7 . .
C34 C33 H33B 108.7 . .
H33A C33 H33B 107.6 . .
C35 C34 C33 110.8(6) . .
C35 C34 H34A 109.5 . .
C33 C34 H34A 109.5 . .
C35 C34 H34B 109.5 . .
C33 C34 H34B 109.5 . .
H34A C34 H34B 108.1 . .
N3 C35 C34 114.9(5) . .
N3 C35 H35A 108.5 . .
C34 C35 H35A 108.5 . .
N3 C35 H35B 108.5 . .
C34 C35 H35B 108.5 . .
H35A C35 H35B 107.5 . .
C37 C36 N3 108.2(7) . .
C37 C36 H36A 125.9 . .
N3 C36 H36A 125.9 . .
C36 C37 N4 109.0(7) . .
C36 C37 H37A 125.5 . .
N4 C37 H37A 125.5 . .
N4 C38 N3 113.3(7) . .
N4 C38 C40 124.8(8) . .
N3 C38 C40 121.9(7) . .
C31 C39 H39A 109.5 . .
C31 C39 H39B 109.5 . .
H39A C39 H39B 109.5 . .
C31 C39 H39C 109.5 . .
H39A C39 H39C 109.5 . .
H39B C39 H39C 109.5 . .
C38 C40 H40A 109.5 . .
C38 C40 H40B 109.5 . .
H40A C40 H40B 109.5 . .
C38 C40 H40C 109.5 . .
H40A C40 H40C 109.5 . .
H40B C40 H40C 109.5 . .
C42 C41 N5 107.6(7) . .
C42 C41 H41A 126.2 . .
N5 C41 H41A 126.2 . .
C41 C42 N6 108.5(8) . .
C41 C42 H42A 125.7 . .
N6 C42 H42A 125.7 . .
N5 C43 N6 111.0(7) . .
N5 C43 C51 125.9(7) . .
N6 C43 C51 123.1(7) . .
C45 C44 N6 116.7(7) . .
C45 C44 H44A 108.1 . .
N6 C44 H44A 108.1 . .
C45 C44 H44B 108.1 . .
N6 C44 H44B 108.1 . .
H44A C44 H44B 107.3 . .
C46 C45 C44 139.6(8) . .
C46 C45 H45A 102.2 . .
C44 C45 H45A 102.2 . .
C46 C45 H45B 102.2 . .
C44 C45 H45B 102.2 . .
H45A C45 H45B 104.8 . .
C45 C46 C47 124.3(7) . .
C45 C46 H46A 106.3 . .
C47 C46 H46A 106.3 . .
C45 C46 H46B 106.3 . .
C47 C46 H46B 106.3 . .
H46A C46 H46B 106.4 . .
C46 C47 N7 124.7(6) . .
C46 C47 H47A 106.2 . .
N7 C47 H47A 106.2 . .
C46 C47 H47B 106.2 . .
N7 C47 H47B 106.2 . .
H47A C47 H47B 106.4 . .
C50A N8A C49A 103.6(12) . .
C50A N8A Cd1 127.2(10) . 3_666
C49A N8A Cd1 128.5(8) . 3_666
C49A C48A N7 114.9(11) . .
C49A C48A H48A 122.5 . .
N7 C48A H48A 122.5 . .
C48A C49A N8A 103.7(11) . .
C48A C49A H49A 128.1 . .
N8A C49A H49A 128.1 . .
N7 C50A N8A 120.6(13) . .
N7 C50A C52A 119.6(12) . .
N8A C50A C52A 119.4(15) . .
C50B N8B C49B 107.3(19) . .
C50B N8B Cd1 138.3(14) . 3_666
C49B N8B Cd1 113.5(13) . 3_666
C49B C48B N7 116.4(12) . .
C49B C48B H48C 121.8 . .
N7 C48B H48C 121.8 . .
C48B C49B N8B 96.4(18) . .
C48B C49B H49B 131.8 . .
N8B C49B H49B 131.8 . .
N7 C50B C52B 121.6(15) . .
N7 C50B N8B 117.9(19) . .
C52B C50B N8B 120.0(17) . .
C50B C52B H52A 109.5 . .
C50B C52B H52B 109.5 . .
H52A C52B H52B 109.5 . .
C50B C52B H52C 109.5 . .
H52A C52B H52C 109.5 . .
H52B C52B H52C 109.5 . .
C43 C51 H51A 109.5 . .
C43 C51 H51B 109.5 . .
H51A C51 H51B 109.5 . .
C43 C51 H51C 109.5 . .
H51A C51 H51C 109.5 . .
H51B C51 H51C 109.5 . .

loop_
_geom_bond_atom_site_label_1
_geom_bond_atom_site_label_2
_geom_bond_distance
_geom_bond_site_symmetry_2
Cd1 N8A 2.237(10) 3_666
Cd1 N1 2.252(5) .
Cd1 N8B 2.306(14) 3_666
Cd1 O2 2.333(5) .
Cd1 O6 2.342(4) .
Cd1 O5 2.410(4) .
Cd1 O1 2.410(4) .
Cd1 C15 2.689(5) .
Cd1 C1 2.713(6) .
Cd2 O4 2.202(4) .
Cd2 N5 2.224(5) .
Cd2 N4 2.262(5) 1_645
Cd2 O8 2.281(4) 3_556
Cd2 O7 2.443(4) 3_556
Cd2 C28 2.689(6) 3_556
O1 C1 1.239(7) .
O2 C1 1.226(7) .
O3 C14 1.220(7) .
O4 C14 1.263(6) .
O5 C15 1.235(6) .
O6 C15 1.237(6) .
O7 C28 1.230(6) .
O7 Cd2 2.443(4) 3_556
O8 C28 1.230(7) .
O8 Cd2 2.281(4) 3_556
N1 C31 1.321(6) .
N1 C29 1.373(7) .
N2 C31 1.345(7) .
N2 C30 1.363(7) .
N2 C32 1.470(7) .
N3 C38 1.323(8) .
N3 C36 1.382(8) .
N3 C35 1.452(7) .
N4 C38 1.302(7) .
N4 C37 1.412(8) .
N4 Cd2 2.262(5) 1_465
N5 C43 1.297(8) .
N5 C41 1.412(8) .
N6 C43 1.354(8) .
N6 C42 1.365(9) .
N6 C44 1.438(8) .
N7 C50B 1.103(17) .
N7 C50A 1.253(15) .
N7 C47 1.406(7) .
N7 C48A 1.563(9) .
N7 C48B 1.569(9) .
C1 C2 1.513(8) .
C2 C7 1.373(7) .
C2 C3 1.383(7) .
C3 C4 1.369(7) .
C3 H3A 0.9300 .
C4 C5 1.384(7) .
C4 H4B 0.9300 .
C5 C6 1.392(7) .
C5 C8 1.485(7) .
C6 C7 1.386(8) .
C6 H6A 0.9300 .
C7 H7A 0.9300 .
C8 C9 1.384(7) .
C8 C13 1.405(7) .
C9 C10 1.381(7) .
C9 H9A 0.9300 .
C10 C11 1.373(7) .
C10 H10A 0.9300 .
C11 C12 1.386(7) .
C11 C14 1.509(8) .
C12 C13 1.377(7) .
C12 H12A 0.9300 .
C13 H13A 0.9300 .
C15 C16 1.501(7) .
C16 C17 1.374(7) .
C16 C21 1.392(7) .
C17 C18 1.384(7) .
C17 H17A 0.9300 .
C18 C19 1.395(7) .
C18 H18A 0.9300 .
C19 C20 1.384(7) .
C19 C22A 1.481(7) .
C20 C21 1.381(7) .
C20 H20A 0.9300 .
C21 H21A 0.9300 .
C22A C27 1.381(7) .
C22A C23 1.385(7) .
C23 C24 1.387(7) .
C23 H23A 0.9300 .
C24 C25 1.369(7) .
C24 H24A 0.9300 .
C25 C26 1.389(7) .
C25 C28 1.515(7) .
C26 C27 1.385(7) .
C26 H26A 0.9300 .
C27 H27A 0.9300 .
C28 Cd2 2.689(6) 3_556
C29 C30 1.343(8) .
C29 H29A 0.9300 .
C30 H30A 0.9300 .
C31 C39 1.482(8) .
C32 C33 1.483(8) .
C32 H32A 0.9700 .
C32 H32B 0.9700 .
C33 C34 1.517(8) .
C33 H33A 0.9700 .
C33 H33B 0.9700 .
C34 C35 1.488(8) .
C34 H34A 0.9700 .
C34 H34B 0.9700 .
C35 H35A 0.9700 .
C35 H35B 0.9700 .
C36 C37 1.300(8) .
C36 H36A 0.9300 .
C37 H37A 0.9300 .
C38 C40 1.480(9) .
C39 H39A 0.9600 .
C39 H39B 0.9600 .
C39 H39C 0.9600 .
C40 H40A 0.9600 .
C40 H40B 0.9600 .
C40 H40C 0.9600 .
C41 C42 1.323(9) .
C41 H41A 0.9300 .
C42 H42A 0.9300 .
C43 C51 1.447(9) .
C44 C45 1.378(6) .
C44 H44A 0.9700 .
C44 H44B 0.9700 .
C45 C46 1.354(6) .
C45 H45A 0.9700 .
C45 H45B 0.9700 .
C46 C47 1.388(6) .
C46 H46A 0.9700 .
C46 H46B 0.9700 .
C47 H47A 0.9700 .
C47 H47B 0.9700 .
N8A C50A 1.412(9) .
N8A C49A 1.475(10) .
N8A Cd1 2.237(10) 3_666
C48A C49A 1.306(18) .
C48A H48A 0.9300 .
C49A H49A 0.9300 .
C50A C52A 1.41(2) .
C52A H52D 0.9600 .
C52A H52E 0.9600 .
C52A H52F 0.9600 .
N8B C50B 1.433(9) .
N8B C49B 1.487(10) .
N8B Cd1 2.306(14) 3_666
C48B C49B 1.29(3) .
C48B H48C 0.9300 .
C49B H49B 0.9300 .
C50B C52B 1.39(3) .
C52B H52A 0.9600 .
C52B H52B 0.9600 .
C52B H52C 0.9600 .
C51 H51A 0.9600 .
C51 H51B 0.9600 .
C51 H51C 0.9600 .

loop_
_geom_torsion_atom_site_label_1
_geom_torsion_atom_site_label_2
_geom_torsion_atom_site_label_3
_geom_torsion_atom_site_label_4
_geom_torsion
_geom_torsion_site_symmetry_1
_geom_torsion_site_symmetry_4
N8A Cd1 O1 C1 33.8(8) 3_666 .
N1 Cd1 O1 C1 128.3(4) . .
N8B Cd1 O1 C1 5.9(7) 3_666 .
O2 Cd1 O1 C1 -0.4(4) . .
O6 Cd1 O1 C1 -142.1(4) . .
O5 Cd1 O1 C1 -88.1(4) . .
C15 Cd1 O1 C1 -115.4(4) . .
N8A Cd1 O2 C1 -162.1(5) 3_666 .
N1 Cd1 O2 C1 -63.4(5) . .
N8B Cd1 O2 C1 -175.4(6) 3_666 .
O6 Cd1 O2 C1 59.0(5) . .
O5 Cd1 O2 C1 92.1(4) . .
O1 Cd1 O2 C1 0.4(4) . .
C15 Cd1 O2 C1 74.5(4) . .
N5 Cd2 O4 C14 70.3(4) . .
N4 Cd2 O4 C14 -178.0(4) 1_645 .
O8 Cd2 O4 C14 -61.3(4) 3_556 .
O7 Cd2 O4 C14 -85.0(5) 3_556 .
C28 Cd2 O4 C14 -68.3(4) 3_556 .
N8A Cd1 O5 C15 120.1(4) 3_666 .
N1 Cd1 O5 C15 0.7(5) . .
N8B Cd1 O5 C15 134.3(5) 3_666 .
O2 Cd1 O5 C15 -141.8(4) . .
O6 Cd1 O5 C15 9.1(3) . .
O1 Cd1 O5 C15 -87.9(4) . .
C1 Cd1 O5 C15 -115.1(4) . .
N8A Cd1 O6 C15 -100.3(5) 3_666 .
N1 Cd1 O6 C15 166.0(4) . .
N8B Cd1 O6 C15 -78.6(6) 3_666 .
O2 Cd1 O6 C15 33.3(5) . .
O5 Cd1 O6 C15 -9.1(3) . .
O1 Cd1 O6 C15 77.2(4) . .
C1 Cd1 O6 C15 58.9(4) . .
N8A Cd1 N1 C31 -63.4(5) 3_666 .
N8B Cd1 N1 C31 -69.2(6) 3_666 .
O2 Cd1 N1 C31 -164.9(4) . .
O6 Cd1 N1 C31 52.7(5) . .
O5 Cd1 N1 C31 59.4(6) . .
O1 Cd1 N1 C31 148.6(5) . .
C15 Cd1 N1 C31 59.8(5) . .
C1 Cd1 N1 C31 170.4(5) . .
N8A Cd1 N1 C29 118.8(5) 3_666 .
N8B Cd1 N1 C29 113.0(6) 3_666 .
O2 Cd1 N1 C29 17.3(5) . .
O6 Cd1 N1 C29 -125.2(4) . .
O5 Cd1 N1 C29 -118.4(4) . .
O1 Cd1 N1 C29 -29.2(4) . .
C15 Cd1 N1 C29 -118.0(4) . .
C1 Cd1 N1 C29 -7.4(5) . .
O4 Cd2 N5 C43 157.4(5) . .
N4 Cd2 N5 C43 61.4(6) 1_645 .
O8 Cd2 N5 C43 -84.0(6) 3_556 .
O7 Cd2 N5 C43 -34.2(5) 3_556 .
C28 Cd2 N5 C43 -57.1(6) 3_556 .
O4 Cd2 N5 C41 -18.5(5) . .
N4 Cd2 N5 C41 -114.5(5) 1_645 .
O8 Cd2 N5 C41 100.2(5) 3_556 .
O7 Cd2 N5 C41 150.0(5) 3_556 .
C28 Cd2 N5 C41 127.0(5) 3_556 .
Cd1 O2 C1 O1 -0.7(7) . .
Cd1 O2 C1 C2 179.4(5) . .
Cd1 O1 C1 O2 0.6(7) . .
Cd1 O1 C1 C2 -179.4(5) . .
N8A Cd1 C1 O2 21.4(6) 3_666 .
N1 Cd1 C1 O2 126.2(4) . .
N8B Cd1 C1 O2 4.9(6) 3_666 .
O6 Cd1 C1 O2 -136.2(4) . .
O5 Cd1 C1 O2 -87.5(4) . .
O1 Cd1 C1 O2 -179.4(7) . .
C15 Cd1 C1 O2 -112.5(4) . .
N8A Cd1 C1 O1 -159.3(5) 3_666 .
N1 Cd1 C1 O1 -54.4(4) . .
N8B Cd1 C1 O1 -175.7(5) 3_666 .
O2 Cd1 C1 O1 179.4(7) . .
O6 Cd1 C1 O1 43.2(5) . .
O5 Cd1 C1 O1 91.9(4) . .
C15 Cd1 C1 O1 66.8(4) . .
N8A Cd1 C1 C2 0(19) 3_666 .
N1 Cd1 C1 C2 105(19) . .
N8B Cd1 C1 C2 -17(19) 3_666 .
O2 Cd1 C1 C2 -21(18) . .
O6 Cd1 C1 C2 -158(19) . .
O5 Cd1 C1 C2 -109(19) . .
O1 Cd1 C1 C2 159(19) . .
C15 Cd1 C1 C2 -134(19) . .
O2 C1 C2 C7 4.5(9) . .
O1 C1 C2 C7 -175.4(6) . .
Cd1 C1 C2 C7 26(19) . .
O2 C1 C2 C3 -173.7(6) . .
O1 C1 C2 C3 6.3(9) . .
Cd1 C1 C2 C3 -153(18) . .
C7 C2 C3 C4 -2.8(9) . .
C1 C2 C3 C4 175.5(5) . .
C2 C3 C4 C5 -0.1(10) . .
C3 C4 C5 C6 3.2(9) . .
C3 C4 C5 C8 -174.9(5) . .
C4 C5 C6 C7 -3.5(9) . .
C8 C5 C6 C7 174.6(5) . .
C3 C2 C7 C6 2.5(9) . .
C1 C2 C7 C6 -175.8(6) . .
C5 C6 C7 C2 0.7(10) . .
C4 C5 C8 C9 9.3(8) . .
C6 C5 C8 C9 -168.7(6) . .
C4 C5 C8 C13 -171.7(5) . .
C6 C5 C8 C13 10.3(8) . .
C13 C8 C9 C10 -0.3(8) . .
C5 C8 C9 C10 178.7(5) . .
C8 C9 C10 C11 -0.4(9) . .
C9 C10 C11 C12 0.5(8) . .
C9 C10 C11 C14 175.2(5) . .
C10 C11 C12 C13 0.1(9) . .
C14 C11 C12 C13 -174.6(5) . .
C11 C12 C13 C8 -0.9(9) . .
C9 C8 C13 C12 1.0(8) . .
C5 C8 C13 C12 -178.1(5) . .
Cd2 O4 C14 O3 -19.5(7) . .
Cd2 O4 C14 C11 158.1(4) . .
C10 C11 C14 O3 7.7(9) . .
C12 C11 C14 O3 -177.8(6) . .
C10 C11 C14 O4 -170.0(5) . .
C12 C11 C14 O4 4.5(8) . .
Cd1 O5 C15 O6 -16.6(6) . .
Cd1 O5 C15 C16 156.8(4) . .
Cd1 O6 C15 O5 17.1(6) . .
Cd1 O6 C15 C16 -156.4(4) . .
N8A Cd1 C15 O5 -70.0(5) 3_666 .
N1 Cd1 C15 O5 -179.5(3) . .
N8B Cd1 C15 O5 -50.0(5) 3_666 .
O2 Cd1 C15 O5 41.0(4) . .
O6 Cd1 C15 O5 -163.8(6) . .
O1 Cd1 C15 O5 92.1(4) . .
C1 Cd1 C15 O5 67.3(4) . .
N8A Cd1 C15 O6 93.8(5) 3_666 .
N1 Cd1 C15 O6 -15.7(4) . .
N8B Cd1 C15 O6 113.9(5) 3_666 .
O2 Cd1 C15 O6 -155.1(4) . .
O5 Cd1 C15 O6 163.8(6) . .
O1 Cd1 C15 O6 -104.1(4) . .
C1 Cd1 C15 O6 -128.9(4) . .
N8A Cd1 C15 C16 -173.4(12) 3_666 .
N1 Cd1 C15 C16 77.1(13) . .
N8B Cd1 C15 C16 -153.3(13) 3_666 .
O2 Cd1 C15 C16 -62.3(13) . .
O6 Cd1 C15 C16 92.8(13) . .
O5 Cd1 C15 C16 -103.3(13) . .
O1 Cd1 C15 C16 -11.2(13) . .
C1 Cd1 C15 C16 -36.1(13) . .
O5 C15 C16 C17 -176.9(6) . .
O6 C15 C16 C17 -3.2(8) . .
Cd1 C15 C16 C17 -84.4(13) . .
O5 C15 C16 C21 -2.4(8) . .
O6 C15 C16 C21 171.3(5) . .
Cd1 C15 C16 C21 90.0(13) . .
C21 C16 C17 C18 -3.8(9) . .
C15 C16 C17 C18 170.7(5) . .
C16 C17 C18 C19 0.9(10) . .
C17 C18 C19 C20 2.4(9) . .
C17 C18 C19 C22A -175.1(5) . .
C18 C19 C20 C21 -2.7(9) . .
C22A C19 C20 C21 174.8(5) . .
C19 C20 C21 C16 -0.2(9) . .
C17 C16 C21 C20 3.5(9) . .
C15 C16 C21 C20 -171.2(5) . .
C20 C19 C22A C27 -38.2(8) . .
C18 C19 C22A C27 139.2(6) . .
C20 C19 C22A C23 144.7(6) . .
C18 C19 C22A C23 -37.9(9) . .
C27 C22A C23 C24 3.0(9) . .
C19 C22A C23 C24 -179.9(5) . .
C22A C23 C24 C25 -2.3(10) . .
C23 C24 C25 C26 0.2(9) . .
C23 C24 C25 C28 175.1(6) . .
C24 C25 C26 C27 1.2(9) . .
C28 C25 C26 C27 -173.8(6) . .
C23 C22A C27 C26 -1.6(9) . .
C19 C22A C27 C26 -178.9(6) . .
C25 C26 C27 C22A -0.4(10) . .
Cd2 O8 C28 O7 -2.2(7) 3_556 .
Cd2 O8 C28 C25 -178.6(5) 3_556 .
Cd2 O7 C28 O8 2.0(7) 3_556 .
Cd2 O7 C28 C25 178.5(5) 3_556 .
C24 C25 C28 O8 176.4(6) . .
C26 C25 C28 O8 -8.8(9) . .
C24 C25 C28 O7 -0.3(9) . .
C26 C25 C28 O7 174.6(6) . .
C24 C25 C28 Cd2 158(7) . 3_556
C26 C25 C28 Cd2 -27(7) . 3_556
C31 N1 C29 C30 1.0(7) . .
Cd1 N1 C29 C30 179.3(4) . .
N1 C29 C30 N2 0.0(7) . .
C31 N2 C30 C29 -1.0(7) . .
C32 N2 C30 C29 -178.5(6) . .
C29 N1 C31 N2 -1.7(7) . .
Cd1 N1 C31 N2 -179.8(4) . .
C29 N1 C31 C39 178.1(6) . .
Cd1 N1 C31 C39 0.0(9) . .
C30 N2 C31 N1 1.7(7) . .
C32 N2 C31 N1 179.2(5) . .
C30 N2 C31 C39 -178.0(6) . .
C32 N2 C31 C39 -0.5(10) . .
C31 N2 C32 C33 -77.7(9) . .
C30 N2 C32 C33 99.4(8) . .
N2 C32 C33 C34 -176.4(6) . .
C32 C33 C34 C35 -162.6(7) . .
C38 N3 C35 C34 103.4(8) . .
C36 N3 C35 C34 -78.6(9) . .
C33 C34 C35 N3 -160.5(7) . .
C38 N3 C36 C37 0.6(8) . .
C35 N3 C36 C37 -177.8(6) . .
N3 C36 C37 N4 -0.9(9) . .
C38 N4 C37 C36 0.8(8) . .
Cd2 N4 C37 C36 178.7(5) 1_465 .
C37 N4 C38 N3 -0.5(7) . .
Cd2 N4 C38 N3 -177.8(4) 1_465 .
C37 N4 C38 C40 -179.8(7) . .
Cd2 N4 C38 C40 2.8(11) 1_465 .
C36 N3 C38 N4 0.0(8) . .
C35 N3 C38 N4 178.2(6) . .
C36 N3 C38 C40 179.4(7) . .
C35 N3 C38 C40 -2.4(11) . .
C43 N5 C41 C42 0.5(8) . .
Cd2 N5 C41 C42 177.2(5) . .
N5 C41 C42 N6 -1.2(9) . .
C43 N6 C42 C41 1.4(8) . .
C44 N6 C42 C41 175.6(6) . .
C41 N5 C43 N6 0.4(7) . .
Cd2 N5 C43 N6 -175.9(4) . .
C41 N5 C43 C51 -178.2(7) . .
Cd2 N5 C43 C51 5.4(10) . .
C42 N6 C43 N5 -1.1(8) . .
C44 N6 C43 N5 -175.1(6) . .
C42 N6 C43 C51 177.5(7) . .
C44 N6 C43 C51 3.6(11) . .
C43 N6 C44 C45 -108.9(10) . .
C42 N6 C44 C45 78.2(11) . .
N6 C44 C45 C46 9(2) . .
C44 C45 C46 C47 178.3(12) . .
C45 C46 C47 N7 -173.6(8) . .
C50B N7 C47 C46 94(3) . .
C50A N7 C47 C46 -91(2) . .
C48A N7 C47 C46 93.8(10) . .
C48B N7 C47 C46 -82.4(10) . .
C50B N7 C48A C49A 2.3(14) . .
C50A N7 C48A C49A 3.9(13) . .
C47 N7 C48A C49A -177.8(11) . .
C48B N7 C48A C49A -5(2) . .
N7 C48A C49A N8A -2.5(15) . .
C50A N8A C49A C48A 0.2(14) . .
Cd1 N8A C49A C48A 171.4(9) 3_666 .
C50B N7 C50A N8A -2.2(13) . .
C47 N7 C50A N8A -179.7(13) . .
C48A N7 C50A N8A -3.9(12) . .
C48B N7 C50A N8A 170.4(16) . .
C50B N7 C50A C52A -176(2) . .
C47 N7 C50A C52A 7(3) . .
C48A N7 C50A C52A -177.2(14) . .
C48B N7 C50A C52A -2.9(15) . .
C49A N8A C50A N7 2.8(14) . .
Cd1 N8A C50A N7 -168.6(8) 3_666 .
C49A N8A C50A C52A 176.1(14) . .
Cd1 N8A C50A C52A 4.7(17) 3_666 .
C50B N7 C48B C49B 13(2) . .
C50A N7 C48B C49B 7.5(18) . .
C47 N7 C48B C49B -168.4(17) . .
C48A N7 C48B C49B 19(3) . .
N7 C48B C49B N8B -13(2) . .
C50B N8B C49B C48B 10(2) . .
Cd1 N8B C49B C48B -161.9(13) 3_666 .
C50A N7 C50B C52B -171(3) . .
C47 N7 C50B C52B 6(4) . .
C48A N7 C50B C52B 6.7(14) . .
C48B N7 C50B C52B -177.2(16) . .
C50A N7 C50B N8B 1.1(11) . .
C47 N7 C50B N8B 178.5(16) . .
C48A N7 C50B N8B 179(2) . .
C48B N7 C50B N8B -4.9(17) . .
C49B N8B C50B N7 -3(2) . .
Cd1 N8B C50B N7 166.0(11) 3_666 .
C49B N8B C50B C52B 169.9(19) . .
Cd1 N8B C50B C52B -22(3) 3_666 .
